data_1509002
loop_
_publ_author_name
'Mumme, W.G.'

_publ_section_title
;
 A note on the occurrence, composition and crystal structures of pavonite
 homologous series members 4P, 6P and 8P
;
_journal_name_full
;
Neues Jahrbuch fuer Mineralogie. Monatshefte (Band=Jahr) (1950-)
;
_journal_page_first 193
_journal_page_last 204
_journal_volume 1990
_journal_year 1990
_chemical_formula_sum 'Ag0.6 Bi6 Cu0.48 S9'
_chemical_name_systematic 'Silver copper bismuth sulfide (0.6/0.5/6/9)'
_space_group_IT_number 12
_symmetry_space_group_name_Hall '-C 2y'
_symmetry_space_group_name_H-M 'C 1 2/m 1'
_cell_angle_alpha 90
_cell_angle_beta 99.5
_cell_angle_gamma 90
_cell_formula_units_Z 2
_cell_length_a 13.37
_cell_length_b 4.05
_cell_length_c 14.71
_cell_volume 785.601
_citation_journal_id_ASTM NJMMAW
_cod_data_source_file silver0-1_129.cif
_cod_data_source_block Ag0.6Bi6Cu0.48S9
_cod_original_cell_volume 785.6006
_cod_database_code 1509002

loop_
_symmetry_equiv_pos_as_xyz
x,y,z
-x,y,-z
-x,-y,-z
x,-y,z
x+1/2,y+1/2,z
-x+1/2,y+1/2,-z
-x+1/2,-y+1/2,-z
x+1/2,-y+1/2,z

loop_
_atom_site_label
_atom_site_type_symbol
_atom_site_fract_x
_atom_site_fract_y
_atom_site_fract_z
_atom_site_occupancy
Cu2 Cu+1 0.49 0.5 0.43 0.12
Ag1 Ag+1 0.5 0 0.5 0.6
S5 S-2 0.394 0 0.3552 1
Bi2 Bi+2 0.4452 0 0.1906 1
S2 S-2 0.0851 0 0.2195 1
S1 S-2 0.5 0 0 1
Bi3 Bi+2 0.2495 0 0.6247 1
S4 S-2 0.2104 0 0.8854 1
S3 S-2 0.1513 0 0.4652 1
Bi1 Bi+2 0.1499 0 0.0666 1
Cu1 Cu+1 0.46 0 0.57 0.12
